data_2014337
loop_
_publ_author_name
'Hamamci, Sevim'
'Yilmaz, Veysel T.'
'B\"uy\"ukg\"ung\"or, Orhan'

_publ_section_title
;
 Monoclinic and triclinic concomitant polymorphs of
 di-\m-pyridazine-1\k^2^<i>N</i>:2\k^2^<i>N</i>'-bis[(saccharinato)silver(I)]
;
_journal_coeditor_code GD1419
_journal_issue 1
_journal_name_full 'Acta Crystallographica Section C'
_journal_page_first m1
_journal_page_last m3
_journal_paper_doi 10.1107/S0108270105036334
_journal_volume 62
_journal_year 2006
_chemical_formula_iupac '[Ag2 (C7 H4 N O3 S)2 (C4 H4 N2)2]'
_chemical_formula_moiety 'C22 H16 Ag2 N6 O6 S2'
_chemical_formula_sum 'C22 H16 Ag2 N6 O6 S2'
_chemical_formula_weight 740.27
_chemical_name_common
;
di-\m-pyridazine-1\k^2^N:2\kN'-bis[(saccharinato)silver(I)]
;
_chemical_name_systematic
;
di-\m-pyridazine-1\k^2^N:2\kN'-bis[(2,3-dihydro-3-
oxobenzisosulfonazolato)silver(I)]
;
_space_group_IT_number 14
_symmetry_cell_setting monoclinic
_symmetry_space_group_name_Hall '-P 2yn'
_symmetry_space_group_name_H-M 'P 1 21/n 1'
_atom_sites_solution_hydrogens geom
_atom_sites_solution_primary direct
_atom_sites_solution_secondary difmap
_audit_creation_method SHELXL-97
_cell_angle_alpha 90.00
_cell_angle_beta 108.884(5)
_cell_angle_gamma 90.00
_cell_formula_units_Z 2
_cell_length_a 7.2388(5)
_cell_length_b 22.3068(11)
_cell_length_c 7.7746(5)
_cell_measurement_reflns_used 15455
_cell_measurement_temperature 100(2)
_cell_measurement_theta_max 27.27
_cell_measurement_theta_min 1.83
_cell_volume 1187.83(13)
_computing_cell_refinement X-AREA
_computing_data_collection 'X-AREA (Stoe & Cie, 2002)'
_computing_data_reduction 'X-RED (Stoe & Cie, 2002)'
_computing_molecular_graphics 'ORTEP-3 (Farrugia, 1997)'
_computing_publication_material 'WinGX (Farrugia, 1999)'
_computing_structure_refinement 'SHELXL97 (Sheldrick, 1997)'
_computing_structure_solution 'SHELXS97 (Sheldrick, 1997)'
_diffrn_ambient_temperature 100(2)
_diffrn_detector_area_resol_mean 6.67
_diffrn_measured_fraction_theta_full 0.994
_diffrn_measured_fraction_theta_max 0.994
_diffrn_measurement_device_type 'STOE IPDS-2'
_diffrn_measurement_method '\w scans'
_diffrn_radiation_monochromator graphite
_diffrn_radiation_source 'fine-focus sealed tube'
_diffrn_radiation_type MoK\a
_diffrn_radiation_wavelength 0.71073
_diffrn_reflns_av_R_equivalents 0.0857
_diffrn_reflns_av_sigmaI/netI 0.0575
_diffrn_reflns_limit_h_max 9
_diffrn_reflns_limit_h_min -9
_diffrn_reflns_limit_k_max 28
_diffrn_reflns_limit_k_min -28
_diffrn_reflns_limit_l_max 9
_diffrn_reflns_limit_l_min -9
_diffrn_reflns_number 15455
_diffrn_reflns_theta_full 27.10
_diffrn_reflns_theta_max 27.10
_diffrn_reflns_theta_min 1.83
_diffrn_standards_decay_% <2
_diffrn_standards_number 0
_exptl_absorpt_coefficient_mu 1.879
_exptl_absorpt_correction_T_max 0.7409
_exptl_absorpt_correction_T_min 0.5522
_exptl_absorpt_correction_type integration
_exptl_absorpt_process_details '(X-RED; Stoe & Cie, 2002)'
_exptl_crystal_colour colourless
_exptl_crystal_density_diffrn 2.070
_exptl_crystal_density_method 'not measured'
_exptl_crystal_description 'prismatic plate'
_exptl_crystal_F_000 728
_exptl_crystal_size_max 0.420
_exptl_crystal_size_mid 0.280
_exptl_crystal_size_min 0.170
_refine_diff_density_max 0.497
_refine_diff_density_min -0.851
_refine_ls_extinction_method none
_refine_ls_goodness_of_fit_ref 1.103
_refine_ls_hydrogen_treatment constr
_refine_ls_matrix_type full
_refine_ls_number_parameters 172
_refine_ls_number_reflns 2602
_refine_ls_number_restraints 0
_refine_ls_restrained_S_all 1.103
_refine_ls_R_factor_all 0.0297
_refine_ls_R_factor_gt 0.0262
_refine_ls_shift/su_max 0.002
_refine_ls_shift/su_mean 0.000
_refine_ls_structure_factor_coef Fsqd
_refine_ls_weighting_details 'calc w=1/[\s^2^(Fo^2^)+(0.0278P)^2^+1.2187P] where P=(Fo^2^+2Fc^2^)/3'
_refine_ls_weighting_scheme calc
_refine_ls_wR_factor_gt 0.0624
_refine_ls_wR_factor_ref 0.0634
_reflns_number_gt 2458
_reflns_number_total 2602
_reflns_threshold_expression I>2\s(I)
_cod_data_source_file gd1419.cif
_cod_data_source_block I
_cod_original_sg_symbol_H-M 'P 21/n'
_cod_database_code 2014337
_cod_database_fobs_code 2014337

loop_
_symmetry_equiv_pos_as_xyz
'x, y, z'
'-x+1/2, y+1/2, -z+1/2'
'-x, -y, -z'
'x-1/2, -y-1/2, z-1/2'

loop_
_atom_site_label
_atom_site_fract_x
_atom_site_fract_y
_atom_site_fract_z
_atom_site_U_iso_or_equiv
_atom_site_adp_type
_atom_site_calc_flag
_atom_site_refinement_flags
_atom_site_occupancy
_atom_site_disorder_assembly
_atom_site_disorder_group
_atom_site_type_symbol
C1 0.7094(3) 0.65178(10) 0.7564(3) 0.0176(4) Uani d . 1 . . C
C2 0.7278(4) 0.69917(10) 0.8754(3) 0.0207(4) Uani d . 1 . . C
H2 0.6863 0.7376 0.8344 0.025 Uiso calc R 1 . . H
C3 0.8116(4) 0.68651(11) 1.0601(3) 0.0224(5) Uani d . 1 . . C
H3 0.8252 0.7170 1.1448 0.027 Uiso calc R 1 . . H
C4 0.8751(4) 0.62883(12) 1.1196(3) 0.0224(5) Uani d . 1 . . C
H4 0.9306 0.6216 1.2435 0.027 Uiso calc R 1 . . H
C5 0.8571(3) 0.58186(11) 0.9971(3) 0.0200(4) Uani d . 1 . . C
H5 0.9001 0.5434 1.0370 0.024 Uiso calc R 1 . . H
C6 0.7728(3) 0.59448(10) 0.8138(3) 0.0177(4) Uani d . 1 . . C
C7 0.7424(3) 0.55245(11) 0.6561(3) 0.0189(4) Uani d . 1 . . C
C8 0.7745(4) 0.41229(11) 0.3371(3) 0.0211(4) Uani d . 1 . . C
H8 0.8014 0.4303 0.4504 0.025 Uiso calc R 1 . . H
C9 0.8392(4) 0.35369(11) 0.3293(3) 0.0213(5) Uani d . 1 . . C
H9 0.9063 0.3328 0.4345 0.026 Uiso calc R 1 . . H
C10 0.8003(4) 0.32821(10) 0.1613(3) 0.0212(5) Uani d . 1 . . C
H10 0.8407 0.2894 0.1475 0.025 Uiso calc R 1 . . H
C11 0.6975(4) 0.36278(10) 0.0118(3) 0.0206(4) Uani d . 1 . . C
H11 0.6700 0.3461 -0.1035 0.025 Uiso calc R 1 . . H
N1 0.6654(3) 0.58094(9) 0.4932(2) 0.0194(4) Uani d . 1 . . N
N2 0.6768(3) 0.44337(9) 0.1910(3) 0.0194(4) Uani d . 1 . . N
N3 0.6367(3) 0.41804(9) 0.0249(2) 0.0192(4) Uani d . 1 . . N
O1 0.4175(3) 0.66446(8) 0.4442(2) 0.0242(4) Uani d . 1 . . O
O2 0.7448(3) 0.68941(7) 0.4478(2) 0.0232(3) Uani d . 1 . . O
O3 0.7824(3) 0.49898(7) 0.6746(2) 0.0248(4) Uani d . 1 . . O
S1 0.62333(8) 0.65133(2) 0.51645(7) 0.01779(12) Uani d . 1 . . S
Ag1 0.55623(3) 0.535018(7) 0.22747(2) 0.02210(8) Uani d . 1 . . Ag

loop_
_atom_site_aniso_label
_atom_site_aniso_U_11
_atom_site_aniso_U_22
_atom_site_aniso_U_33
_atom_site_aniso_U_12
_atom_site_aniso_U_13
_atom_site_aniso_U_23
C1 0.0198(11) 0.0203(11) 0.0127(9) -0.0007(8) 0.0052(8) -0.0006(8)
C2 0.0237(11) 0.0193(10) 0.0196(10) 0.0010(9) 0.0077(9) -0.0024(8)
C3 0.0249(12) 0.0261(12) 0.0166(10) -0.0031(9) 0.0072(9) -0.0074(9)
C4 0.0235(12) 0.0297(12) 0.0138(10) -0.0017(9) 0.0056(9) -0.0013(9)
C5 0.0237(12) 0.0205(11) 0.0154(10) 0.0005(9) 0.0056(9) 0.0020(8)
C6 0.0206(11) 0.0169(10) 0.0158(10) -0.0021(8) 0.0064(8) -0.0014(8)
C7 0.0211(11) 0.0204(11) 0.0138(10) -0.0023(9) 0.0040(8) -0.0007(8)
C8 0.0232(11) 0.0225(11) 0.0162(10) -0.0003(9) 0.0044(9) -0.0007(8)
C9 0.0212(11) 0.0233(11) 0.0183(10) 0.0012(9) 0.0049(9) 0.0021(9)
C10 0.0222(11) 0.0176(10) 0.0246(11) 0.0006(8) 0.0086(9) -0.0010(8)
C11 0.0240(11) 0.0208(11) 0.0177(10) -0.0006(9) 0.0077(9) -0.0039(8)
N1 0.0286(10) 0.0167(9) 0.0115(8) 0.0013(7) 0.0046(7) -0.0013(7)
N2 0.0232(10) 0.0201(9) 0.0144(8) -0.0003(8) 0.0052(7) -0.0020(7)
N3 0.0220(10) 0.0214(9) 0.0139(8) -0.0003(7) 0.0051(7) -0.0015(7)
O1 0.0255(9) 0.0275(9) 0.0177(8) 0.0053(7) 0.0044(7) 0.0009(6)
O2 0.0324(9) 0.0199(8) 0.0199(8) 0.0016(7) 0.0119(7) 0.0042(6)
O3 0.0375(10) 0.0163(8) 0.0191(8) 0.0032(7) 0.0073(7) 0.0002(6)
S1 0.0240(3) 0.0167(3) 0.0124(2) 0.0021(2) 0.0055(2) 0.00056(18)
Ag1 0.03251(13) 0.01815(11) 0.01322(11) 0.00155(6) 0.00402(8) -0.00151(6)

loop_
_atom_type_symbol
_atom_type_description
_atom_type_scat_dispersion_real
_atom_type_scat_dispersion_imag
_atom_type_scat_source
C C 0.0033 0.0016 'International Tables Vol C Tables 4.2.6.8 and 6.1.1.4'
H H 0.0000 0.0000 'International Tables Vol C Tables 4.2.6.8 and 6.1.1.4'
N N 0.0061 0.0033 'International Tables Vol C Tables 4.2.6.8 and 6.1.1.4'
O O 0.0106 0.0060 'International Tables Vol C Tables 4.2.6.8 and 6.1.1.4'
S S 0.1246 0.1234 'International Tables Vol C Tables 4.2.6.8 and 6.1.1.4'
Ag Ag -0.8971 1.1015 'International Tables Vol C Tables 4.2.6.8 and 6.1.1.4'

loop_
_geom_angle_atom_site_label_1
_geom_angle_atom_site_label_2
_geom_angle_atom_site_label_3
_geom_angle_site_symmetry_1
_geom_angle_site_symmetry_3
_geom_angle
_geom_angle_publ_flag
C6 C1 C2 . . 122.7(2) ?
C6 C1 S1 . . 107.60(16) ?
C2 C1 S1 . . 129.52(18) ?
C1 C2 C3 . . 116.7(2) ?
C1 C2 H2 . . 121.6 ?
C3 C2 H2 . . 121.6 ?
C4 C3 C2 . . 121.0(2) ?
C4 C3 H3 . . 119.5 ?
C2 C3 H3 . . 119.5 ?
C5 C4 C3 . . 121.3(2) ?
C5 C4 H4 . . 119.4 ?
C3 C4 H4 . . 119.4 ?
C6 C5 C4 . . 117.6(2) ?
C6 C5 H5 . . 121.2 ?
C4 C5 H5 . . 121.2 ?
C1 C6 C5 . . 120.6(2) ?
C1 C6 C7 . . 111.59(19) ?
C5 C6 C7 . . 127.7(2) ?
O3 C7 N1 . . 125.0(2) ?
O3 C7 C6 . . 123.0(2) ?
N1 C7 C6 . . 112.0(2) ?
N2 C8 C9 . . 123.1(2) ?
N2 C8 H8 . . 118.4 ?
C9 C8 H8 . . 118.4 ?
C10 C9 C8 . . 117.5(2) ?
C9 C10 C11 . . 117.2(2) ?
C10 C9 H9 . . 121.2 ?
C8 C9 H9 . . 121.2 ?
C9 C10 H10 . . 121.4 ?
C11 C10 H10 . . 121.4 ?
N3 C11 C10 . . 123.5(2) ?
N3 C11 H11 . . 118.2 ?
C10 C11 H11 . . 118.2 ?
C7 N1 S1 . . 112.49(15) ?
C7 N1 Ag1 . . 124.53(15) ?
S1 N1 Ag1 . . 122.02(10) ?
C8 N2 N3 . . 119.4(2) ?
C8 N2 Ag1 . . 118.90(15) ?
N3 N2 Ag1 . . 121.46(15) ?
C11 N3 N2 . . 119.25(19) ?
C11 N3 Ag1 . 3_665 119.43(15) ?
N2 N3 Ag1 . 3_665 121.06(15) ?
O1 S1 O2 . . 114.37(10) ?
O1 S1 N1 . . 111.16(11) ?
O2 S1 N1 . . 111.71(10) ?
O1 S1 C1 . . 112.16(10) ?
O2 S1 C1 . . 109.79(11) ?
N1 S1 C1 . . 96.25(10) ?
N1 Ag1 N2 . . 119.82(7) yes
N1 Ag1 N3 . 3_665 121.97(7) yes
N3 Ag1 N2 3_665 . 117.48(7) yes

loop_
_geom_bond_atom_site_label_1
_geom_bond_atom_site_label_2
_geom_bond_site_symmetry_2
_geom_bond_distance
_geom_bond_publ_flag
C1 C6 . 1.382(3) ?
C1 C2 . 1.383(3) ?
C1 S1 . 1.765(2) ?
C2 C3 . 1.395(3) ?
C2 H2 . 0.9300 ?
C3 C4 . 1.394(4) ?
C3 H3 . 0.9300 ?
C4 C5 . 1.393(3) ?
C4 H4 . 0.9300 ?
C5 C6 . 1.386(3) ?
C5 H5 . 0.9300 ?
C6 C7 . 1.502(3) ?
C7 O3 . 1.225(3) ?
C7 N1 . 1.364(3) ?
C8 N2 . 1.324(3) ?
C8 C9 . 1.396(3) ?
C8 H8 . 0.9300 ?
C9 C10 . 1.367(3) ?
C9 H9 . 0.9300 ?
C10 C11 . 1.393(3) ?
C10 H10 . 0.9300 ?
C11 N3 . 1.324(3) ?
C11 H11 . 0.9300 ?
N1 S1 . 1.621(2) ?
N2 N3 . 1.352(3) ?
O1 S1 . 1.4420(18) ?
O2 S1 . 1.4435(17) ?
N1 Ag1 . 2.2099(18) yes
N2 Ag1 . 2.276(2) yes
N3 Ag1 3_665 2.2632(19) yes

loop_
_geom_hbond_atom_site_label_D
_geom_hbond_atom_site_label_H
_geom_hbond_atom_site_label_A
_geom_hbond_site_symmetry_A
_geom_hbond_distance_DH
_geom_hbond_distance_HA
_geom_hbond_distance_DA
_geom_hbond_angle_DHA
C8 H8 O3 . 0.93 2.36 3.245(3) 160
C9 H9 O2 3_766 0.93 2.44 3.101(3) 128
C10 H10 O2 2_645 0.93 2.37 3.199(3) 148
C11 H11 O1 3_665 0.93 2.53 3.423(3) 162

loop_
_geom_torsion_atom_site_label_1
_geom_torsion_atom_site_label_2
_geom_torsion_atom_site_label_3
_geom_torsion_atom_site_label_4
_geom_torsion_site_symmetry_4
_geom_torsion
C6 C1 C2 C3 . -1.1(4)
S1 C1 C2 C3 . -176.42(19)
C1 C2 C3 C4 . 0.7(4)
C2 C3 C4 C5 . -0.1(4)
C3 C4 C5 C6 . -0.3(4)
C2 C1 C6 C5 . 0.8(4)
S1 C1 C6 C5 . 176.99(18)
C2 C1 C6 C7 . -177.7(2)
S1 C1 C6 C7 . -1.5(2)
C4 C5 C6 C1 . -0.1(3)
C4 C5 C6 C7 . 178.1(2)
C1 C6 C7 O3 . -177.8(2)
C5 C6 C7 O3 . 3.9(4)
C1 C6 C7 N1 . 2.0(3)
C5 C6 C7 N1 . -176.3(2)
N2 C8 C9 C10 . 0.7(4)
C8 C9 C10 C11 . -0.6(3)
C9 C10 C11 N3 . -0.1(4)
O3 C7 N1 S1 . 178.2(2)
C6 C7 N1 S1 . -1.6(3)
O3 C7 N1 Ag1 . 9.2(3)
C6 C7 N1 Ag1 . -170.56(15)
C9 C8 N2 N3 . -0.2(4)
C9 C8 N2 Ag1 . 174.23(18)
C10 C11 N3 N2 . 0.7(4)
C10 C11 N3 Ag1 3_665 -173.50(18)
C8 N2 N3 C11 . -0.5(3)
Ag1 N2 N3 C11 . -174.80(17)
C8 N2 N3 Ag1 3_665 173.57(17)
Ag1 N2 N3 Ag1 3_665 -0.7(2)
C7 N1 S1 O1 . -116.04(17)
Ag1 N1 S1 O1 . 53.24(15)
C7 N1 S1 O2 . 114.88(18)
Ag1 N1 S1 O2 . -75.84(15)
C7 N1 S1 C1 . 0.66(19)
Ag1 N1 S1 C1 . 169.94(13)
C6 C1 S1 O1 . 116.43(17)
C2 C1 S1 O1 . -67.7(3)
C6 C1 S1 O2 . -115.24(17)
C2 C1 S1 O2 . 60.6(2)
C6 C1 S1 N1 . 0.54(18)
C2 C1 S1 N1 . 176.4(2)
C7 N1 Ag1 N3 3_665 164.08(17)
S1 N1 Ag1 N3 3_665 -3.88(17)
C7 N1 Ag1 N2 . -26.0(2)
S1 N1 Ag1 N2 . 166.01(11)
C8 N2 Ag1 N1 . 16.0(2)
N3 N2 Ag1 N1 . -169.68(15)
C8 N2 Ag1 N3 3_665 -173.63(17)
N3 N2 Ag1 N3 3_665 0.7(2)
